data_4508721
loop_
_publ_author_name
'Henderson, Wesley A.'
'Young, Jr., Victor G.'
'Fylstra, Paul'
'De Long, Hugh C.'
'Trulove, Paul C.'

_publ_section_title
;
 Crystal Packing, Steric Effects, and Heteroatoms: Comparison of
 N,N-Dimethylpyrrolidinium, Piperidinium, and Morpholinium Iodide Salts
;
_journal_issue 7
_journal_name_full 'Crystal Growth &amp; Design'
_journal_page_first 1645
_journal_page_last 1648
_journal_paper_doi 10.1021/cg0601249
_journal_volume 6
_journal_year 2006
_chemical_formula_moiety 'C7 H16 N, I'
_chemical_formula_sum 'C7 H16 I N'
_chemical_formula_weight 241.11
_chemical_name_common 05249a
_chemical_name_systematic
; 
 N,N-dimethylpiperidinium iodide 
;
_space_group_IT_number 14
_symmetry_cell_setting monoclinic
_symmetry_space_group_name_Hall '-P 2yn'
_symmetry_space_group_name_H-M 'P 1 21/n 1'
_atom_sites_solution_hydrogens geom
_atom_sites_solution_primary direct
_atom_sites_solution_secondary difmap
_audit_creation_method SHELXL-97
_cell_angle_alpha 90.00
_cell_angle_beta 94.978(2)
_cell_angle_gamma 90.00
_cell_formula_units_Z 4
_cell_length_a 7.3380(7)
_cell_length_b 12.1335(12)
_cell_length_c 10.6396(10)
_cell_measurement_reflns_used 2451
_cell_measurement_temperature 123(2)
_cell_measurement_theta_max 27.46
_cell_measurement_theta_min 2.79
_cell_volume 943.73(16)
_computing_cell_refinement 'Bruker SMART'
_computing_data_collection 'Bruker SMART'
_computing_data_reduction 'Bruker SAINT'
_computing_molecular_graphics 'Bruker SHELXTL'
_computing_publication_material 'Bruker SHELXTL'
_computing_structure_refinement 'Bruker SHELXTL'
_computing_structure_solution 'Bruker SHELXTL'
_diffrn_ambient_temperature 123(2)
_diffrn_measured_fraction_theta_full 0.992
_diffrn_measured_fraction_theta_max 0.992
_diffrn_measurement_device_type 'CCD area detector'
_diffrn_measurement_method 'phi and omega scans'
_diffrn_radiation_monochromator graphite
_diffrn_radiation_source 'sealed tube'
_diffrn_radiation_type MoK\a
_diffrn_radiation_wavelength 0.71073
_diffrn_reflns_av_R_equivalents 0.0277
_diffrn_reflns_av_sigmaI/netI 0.0185
_diffrn_reflns_limit_h_max 9
_diffrn_reflns_limit_h_min -9
_diffrn_reflns_limit_k_max 15
_diffrn_reflns_limit_k_min 0
_diffrn_reflns_limit_l_max 13
_diffrn_reflns_limit_l_min 0
_diffrn_reflns_number 10736
_diffrn_reflns_theta_full 27.50
_diffrn_reflns_theta_max 27.50
_diffrn_reflns_theta_min 2.55
_exptl_absorpt_coefficient_mu 3.323
_exptl_absorpt_correction_T_max 0.8255
_exptl_absorpt_correction_T_min 0.4355
_exptl_absorpt_correction_type multi-scan
_exptl_absorpt_process_details 'SADABS (G. Sheldrick, 2003)'
_exptl_crystal_colour Colorless
_exptl_crystal_density_diffrn 1.697
_exptl_crystal_density_method 'not measured'
_exptl_crystal_description Irregular
_exptl_crystal_F_000 472
_exptl_crystal_size_max 0.30
_exptl_crystal_size_mid 0.12
_exptl_crystal_size_min 0.06
_refine_diff_density_max 0.455
_refine_diff_density_min -0.309
_refine_diff_density_rms 0.070
_refine_ls_extinction_method none
_refine_ls_goodness_of_fit_ref 1.046
_refine_ls_hydrogen_treatment riding
_refine_ls_matrix_type full
_refine_ls_number_parameters 84
_refine_ls_number_reflns 2156
_refine_ls_number_restraints 0
_refine_ls_restrained_S_all 1.046
_refine_ls_R_factor_all 0.0179
_refine_ls_R_factor_gt 0.0153
_refine_ls_shift/su_max 0.001
_refine_ls_shift/su_mean 0.000
_refine_ls_structure_factor_coef Fsqd
_refine_ls_weighting_details 'calc w=1/[\s^2^(Fo^2^)+(0.0208P)^2^+0.1739P] where P=(Fo^2^+2Fc^2^)/3'
_refine_ls_weighting_scheme calc
_refine_ls_wR_factor_gt 0.0377
_refine_ls_wR_factor_ref 0.0387
_reflns_number_gt 1951
_reflns_number_total 2156
_reflns_threshold_expression >2sigma(I)
_cod_data_source_file cg0601249sup1.cif
_cod_data_source_block 05249a
_cod_depositor_comments
;
The following automatic conversions were performed:

'_symmetry_cell_setting' value 'Monoclinic' changed to 'monoclinic'
according to /home/saulius/struct/CIF-dictionaries/cif_core.dic
dictionary named 'cif_core.dic' version 2.4.2 from
2011-04-26.

'_exptl_absorpt_correction_type' value 'Multi-scan'
changed to 'multi-scan' according to
/home/saulius/struct/CIF-dictionaries/cif_core.dic dictionary named
'cif_core.dic' version 2.4.2 from 2011-04-26.

Automatic conversion script
Id: cif_fix_values 1891 2012-01-12 08:04:46Z andrius 
;
_cod_original_sg_symbol_H-M 'P 21/n'
_cod_database_code 4508721

loop_
_symmetry_equiv_pos_as_xyz
'x, y, z'
'-x+1/2, y+1/2, -z+1/2'
'-x, -y, -z'
'x-1/2, -y-1/2, z-1/2'

loop_
_atom_site_label
_atom_site_type_symbol
_atom_site_fract_x
_atom_site_fract_y
_atom_site_fract_z
_atom_site_U_iso_or_equiv
_atom_site_adp_type
_atom_site_occupancy
_atom_site_symmetry_multiplicity
_atom_site_calc_flag
_atom_site_refinement_flags
I1 I 0.179864(14) 0.586385(8) 0.299145(10) 0.01860(5) Uani 1 1 d .
N1 N 0.31813(19) 0.22716(11) 0.58904(13) 0.0168(3) Uani 1 1 d .
C1 C 0.1534(2) 0.15328(14) 0.56220(16) 0.0210(4) Uani 1 1 d .
H1A H 0.1538 0.1233 0.4757 0.025 Uiso 1 1 calc R
H1B H 0.0408 0.1976 0.5660 0.025 Uiso 1 1 calc R
C2 C 0.1506(3) 0.05825(16) 0.65506(17) 0.0259(4) Uani 1 1 d .
H2A H 0.2571 0.0097 0.6463 0.031 Uiso 1 1 calc R
H2B H 0.0380 0.0142 0.6360 0.031 Uiso 1 1 calc R
C3 C 0.1568(3) 0.10161(17) 0.78998(17) 0.0279(4) Uani 1 1 d .
H3A H 0.0440 0.1440 0.8011 0.033 Uiso 1 1 calc R
H3B H 0.1621 0.0389 0.8497 0.033 Uiso 1 1 calc R
C4 C 0.3232(3) 0.17520(15) 0.81884(16) 0.0228(4) Uani 1 1 d .
H4A H 0.4360 0.1307 0.8164 0.027 Uiso 1 1 calc R
H4B H 0.3213 0.2060 0.9049 0.027 Uiso 1 1 calc R
C5 C 0.3256(2) 0.26910(14) 0.72382(16) 0.0188(3) Uani 1 1 d .
H5A H 0.2197 0.3181 0.7329 0.023 Uiso 1 1 calc R
H5B H 0.4384 0.3131 0.7423 0.023 Uiso 1 1 calc R
C6 C 0.4914(2) 0.16809(15) 0.56474(17) 0.0217(4) Uani 1 1 d .
H6A H 0.5952 0.2186 0.5791 0.032 Uiso 1 1 calc R
H6B H 0.4830 0.1420 0.4772 0.032 Uiso 1 1 calc R
H6C H 0.5089 0.1050 0.6221 0.032 Uiso 1 1 calc R
C7 C 0.2963(3) 0.32483(14) 0.50268(18) 0.0245(4) Uani 1 1 d .
H7A H 0.4026 0.3734 0.5179 0.037 Uiso 1 1 calc R
H7B H 0.1851 0.3652 0.5189 0.037 Uiso 1 1 calc R
H7C H 0.2870 0.2997 0.4148 0.037 Uiso 1 1 calc R

loop_
_atom_site_aniso_label
_atom_site_aniso_U_11
_atom_site_aniso_U_22
_atom_site_aniso_U_33
_atom_site_aniso_U_23
_atom_site_aniso_U_13
_atom_site_aniso_U_12
I1 0.01699(7) 0.01929(7) 0.01941(7) 0.00081(4) 0.00098(5) -0.00227(4)
N1 0.0168(7) 0.0169(7) 0.0168(7) -0.0006(5) 0.0021(5) -0.0020(5)
C1 0.0188(8) 0.0240(9) 0.0197(9) -0.0011(7) -0.0009(7) -0.0061(7)
C2 0.0308(10) 0.0217(9) 0.0254(10) -0.0010(8) 0.0032(8) -0.0099(8)
C3 0.0346(11) 0.0298(11) 0.0200(10) 0.0046(7) 0.0072(8) -0.0045(8)
C4 0.0250(9) 0.0272(9) 0.0159(8) -0.0010(7) 0.0000(7) 0.0018(7)
C5 0.0194(8) 0.0196(9) 0.0177(8) -0.0049(7) 0.0022(6) -0.0008(7)
C6 0.0187(8) 0.0238(9) 0.0230(9) -0.0044(7) 0.0047(7) 0.0003(7)
C7 0.0296(10) 0.0209(9) 0.0233(9) 0.0049(7) 0.0038(8) -0.0011(7)

loop_
_atom_type_symbol
_atom_type_description
_atom_type_scat_dispersion_real
_atom_type_scat_dispersion_imag
_atom_type_scat_source
C C 0.0033 0.0016 'International Tables Vol C Tables 4.2.6.8 and 6.1.1.4'
H H 0.0000 0.0000 'International Tables Vol C Tables 4.2.6.8 and 6.1.1.4'
N N 0.0061 0.0033 'International Tables Vol C Tables 4.2.6.8 and 6.1.1.4'
I I -0.4742 1.8119 'International Tables Vol C Tables 4.2.6.8 and 6.1.1.4'

loop_
_geom_angle_atom_site_label_1
_geom_angle_atom_site_label_2
_geom_angle_atom_site_label_3
_geom_angle
C7 N1 C6 108.59(13)
C7 N1 C1 108.16(13)
C6 N1 C1 111.06(13)
C7 N1 C5 107.88(13)
C6 N1 C5 111.16(13)
C1 N1 C5 109.88(13)
N1 C1 C2 112.51(14)
N1 C1 H1A 109.1
C2 C1 H1A 109.1
N1 C1 H1B 109.1
C2 C1 H1B 109.1
H1A C1 H1B 107.8
C1 C2 C3 110.43(16)
C1 C2 H2A 109.6
C3 C2 H2A 109.6
C1 C2 H2B 109.6
C3 C2 H2B 109.6
H2A C2 H2B 108.1
C4 C3 C2 110.46(15)
C4 C3 H3A 109.6
C2 C3 H3A 109.6
C4 C3 H3B 109.6
C2 C3 H3B 109.6
H3A C3 H3B 108.1
C3 C4 C5 111.09(14)
C3 C4 H4A 109.4
C5 C4 H4A 109.4
C3 C4 H4B 109.4
C5 C4 H4B 109.4
H4A C4 H4B 108.0
N1 C5 C4 111.98(14)
N1 C5 H5A 109.2
C4 C5 H5A 109.2
N1 C5 H5B 109.2
C4 C5 H5B 109.2
H5A C5 H5B 107.9
N1 C6 H6A 109.5
N1 C6 H6B 109.5
H6A C6 H6B 109.5
N1 C6 H6C 109.5
H6A C6 H6C 109.5
H6B C6 H6C 109.5
N1 C7 H7A 109.5
N1 C7 H7B 109.5
H7A C7 H7B 109.5
N1 C7 H7C 109.5
H7A C7 H7C 109.5
H7B C7 H7C 109.5

loop_
_geom_bond_atom_site_label_1
_geom_bond_atom_site_label_2
_geom_bond_distance
N1 C7 1.500(2)
N1 C6 1.501(2)
N1 C1 1.512(2)
N1 C5 1.518(2)
C1 C2 1.520(2)
C1 H1A 0.9900
C1 H1B 0.9900
C2 C3 1.526(3)
C2 H2A 0.9900
C2 H2B 0.9900
C3 C4 1.523(3)
C3 H3A 0.9900
C3 H3B 0.9900
C4 C5 1.524(2)
C4 H4A 0.9900
C4 H4B 0.9900
C5 H5A 0.9900
C5 H5B 0.9900
C6 H6A 0.9800
C6 H6B 0.9800
C6 H6C 0.9800
C7 H7A 0.9800
C7 H7B 0.9800
C7 H7C 0.9800

loop_
_geom_torsion_atom_site_label_1
_geom_torsion_atom_site_label_2
_geom_torsion_atom_site_label_3
_geom_torsion_atom_site_label_4
_geom_torsion
C7 N1 C1 C2 -173.31(15)
C6 N1 C1 C2 67.62(18)
C5 N1 C1 C2 -55.78(19)
N1 C1 C2 C3 56.8(2)
C1 C2 C3 C4 -55.9(2)
C2 C3 C4 C5 55.8(2)
C7 N1 C5 C4 172.70(14)
C6 N1 C5 C4 -68.35(17)
C1 N1 C5 C4 54.99(17)
C3 C4 C5 N1 -55.95(19)
